data_7059926
loop_
_publ_author_name
'Chen, Jinwei'
'Li, Yu'
'Gu, Jinzhong'
'Kirillova, Marina V.'
'Kirillov, Alexander M.'

_publ_section_title
;
 Introducing a flexible tetracarboxylic acid linker into functional
 coordination polymers: synthesis, structural traits, and photocatalytic
 dye degradation
;
_journal_issue 37
_journal_name_full 'New Journal of Chemistry'
_journal_page_first 16082
_journal_page_last 16091
_journal_paper_doi 10.1039/D0NJ03628E
_journal_volume 44
_journal_year 2020
_chemical_formula_sum 'C40 H22 Cd2 N4 O9'
_chemical_formula_weight 927.41
_space_group_crystal_system triclinic
_space_group_IT_number 2
_space_group_name_Hall '-P 1'
_space_group_name_H-M_alt 'P -1'
_atom_sites_solution_hydrogens geom
_audit_creation_method SHELXL-2014/7
_audit_update_record
;
2020-04-16 deposited with the CCDC.	2020-08-24 downloaded from the CCDC.
;
_cell_angle_alpha 80.210(4)
_cell_angle_beta 89.150(4)
_cell_angle_gamma 81.519(4)
_cell_formula_units_Z 2
_cell_length_a 9.2839(4)
_cell_length_b 9.7926(5)
_cell_length_c 18.8722(10)
_cell_measurement_reflns_used 10578
_cell_measurement_temperature 293(2)
_cell_measurement_theta_max 25.049
_cell_measurement_theta_min 3.286
_cell_volume 1672.17(15)
_computing_cell_refinement 'Bruker SAINT'
_computing_data_collection 'Bruker APEX2'
_computing_data_reduction 'Bruker SAINT'
_computing_molecular_graphics 'Bruker SHELXTL'
_computing_publication_material 'Bruker SHELXTL'
_computing_structure_refinement 'SHELXL-2014/7 (Sheldrick, 2014)'
_computing_structure_solution 'SHELXL-2014/7 (Sheldrick, 2014)'
_diffrn_ambient_temperature 293(2)
_diffrn_measured_fraction_theta_full 0.997
_diffrn_measured_fraction_theta_max 0.997
_diffrn_measurement_device_type 'Bruker APE-II CCD'
_diffrn_measurement_method '\f and \w scans'
_diffrn_radiation_type MoK\a
_diffrn_radiation_wavelength 0.71073
_diffrn_reflns_av_R_equivalents 0.0406
_diffrn_reflns_av_unetI/netI 0.0733
_diffrn_reflns_Laue_measured_fraction_full 0.997
_diffrn_reflns_Laue_measured_fraction_max 0.997
_diffrn_reflns_limit_h_max 11
_diffrn_reflns_limit_h_min -10
_diffrn_reflns_limit_k_max 10
_diffrn_reflns_limit_k_min -11
_diffrn_reflns_limit_l_max 22
_diffrn_reflns_limit_l_min -22
_diffrn_reflns_number 10578
_diffrn_reflns_point_group_measured_fraction_full 0.997
_diffrn_reflns_point_group_measured_fraction_max 0.997
_diffrn_reflns_theta_full 25.049
_diffrn_reflns_theta_max 25.049
_diffrn_reflns_theta_min 3.286
_diffrn_source 'fine-focus sealed tube'
_exptl_absorpt_coefficient_mu 1.340
_exptl_absorpt_correction_T_max 0.794
_exptl_absorpt_correction_T_min 0.748
_exptl_absorpt_correction_type multi-scan
_exptl_absorpt_process_details SADABS
_exptl_crystal_colour colourless
_exptl_crystal_density_diffrn 1.842
_exptl_crystal_description block
_exptl_crystal_F_000 916
_exptl_crystal_size_max 0.230
_exptl_crystal_size_mid 0.220
_exptl_crystal_size_min 0.180
_exptl_transmission_factor_max 0.786
_exptl_transmission_factor_min 0.742
_refine_diff_density_max 0.609
_refine_diff_density_min -0.534
_refine_diff_density_rms 0.106
_refine_ls_extinction_method none
_refine_ls_goodness_of_fit_ref 1.049
_refine_ls_hydrogen_treatment constr
_refine_ls_matrix_type full
_refine_ls_number_parameters 496
_refine_ls_number_reflns 5911
_refine_ls_number_restraints 0
_refine_ls_restrained_S_all 1.049
_refine_ls_R_factor_all 0.0617
_refine_ls_R_factor_gt 0.0413
_refine_ls_shift/su_max 0.001
_refine_ls_shift/su_mean 0.000
_refine_ls_structure_factor_coef Fsqd
_refine_ls_weighting_details 'w=1/[\s^2^(Fo^2^)+(0.0159P)^2^] where P=(Fo^2^+2Fc^2^)/3'
_refine_ls_weighting_scheme calc
_refine_ls_wR_factor_gt 0.0663
_refine_ls_wR_factor_ref 0.0778
_reflns_Friedel_coverage 0.000
_reflns_number_gt 4454
_reflns_number_total 5911
_reflns_threshold_expression 'I > 2\s(I)'
_cod_data_source_file d0nj03628e2.cif
_cod_data_source_block 439-5Cd
_cod_depositor_comments 'Adding full bibliography for 7059924--7059928.cif.'
_cod_original_cell_volume 1672.17(14)
_cod_database_code 7059926
_shelx_shelxl_version_number 2014/7
_shelx_space_group_comment
;
The symmetry employed for this shelxl refinement is uniquely defined
by the following loop, which should always be used as a source of
symmetry information in preference to the above space-group names.
They are only intended as comments.
;
_shelx_estimated_absorpt_t_min 0.748
_shelx_estimated_absorpt_t_max 0.794

loop_
_space_group_symop_operation_xyz
'x, y, z'
'-x, -y, -z'

loop_
_atom_site_label
_atom_site_type_symbol
_atom_site_fract_x
_atom_site_fract_y
_atom_site_fract_z
_atom_site_U_iso_or_equiv
_atom_site_adp_type
_atom_site_occupancy
_atom_site_site_symmetry_order
_atom_site_calc_flag
_atom_site_refinement_flags_posn
_atom_site_refinement_flags_adp
_atom_site_refinement_flags_occupancy
_atom_site_disorder_assembly
_atom_site_disorder_group
Cd1 Cd 1.34729(3) 0.84705(4) 0.36569(2) 0.02725(11) Uani 1 1 d . . . . .
Cd2 Cd 1.30392(3) 0.94376(4) 0.17423(2) 0.03066(12) Uani 1 1 d . . . . .
N1 N 1.2636(4) 0.8703(4) 0.4826(2) 0.0343(11) Uani 1 1 d . . . . .
N2 N 1.3432(4) 0.6238(4) 0.4353(2) 0.0376(12) Uani 1 1 d . . . . .
N3 N 1.0568(4) 1.0007(4) 0.1541(2) 0.0326(10) Uani 1 1 d . . . . .
N4 N 1.2413(5) 0.8213(4) 0.0874(2) 0.0385(11) Uani 1 1 d . . . . .
O1 O 1.0909(3) 0.8192(4) 0.3501(2) 0.0403(10) Uani 1 1 d . . . . .
O2 O 1.2479(3) 0.7577(3) 0.26778(19) 0.0321(9) Uani 1 1 d . . . . .
O3 O 0.5592(3) 0.7720(4) 0.3148(2) 0.0477(11) Uani 1 1 d . . . . .
O4 O 0.5227(3) 0.8212(4) 0.1942(2) 0.0470(10) Uani 1 1 d . . . . .
O5 O 0.6810(3) 0.5520(4) 0.16232(19) 0.0368(9) Uani 1 1 d . . . . .
O6 O 0.4423(4) 0.0569(4) 0.3686(2) 0.0522(11) Uani 1 1 d . . . . .
O7 O 0.3040(3) 0.0598(4) 0.2742(2) 0.0386(9) Uani 1 1 d . . . . .
O8 O 0.2031(4) 0.3189(4) 0.1397(2) 0.0588(12) Uani 1 1 d . . . . .
O9 O 0.3738(3) 0.1424(4) 0.12058(19) 0.0373(9) Uani 1 1 d . . . . .
C1 C 1.1215(5) 0.7654(5) 0.2957(3) 0.0265(12) Uani 1 1 d . . . . .
C2 C 1.0060(4) 0.7056(5) 0.2608(3) 0.0221(11) Uani 1 1 d . . . . .
C3 C 0.8615(4) 0.7530(5) 0.2722(3) 0.0246(11) Uani 1 1 d . . . . .
H3 H 0.8379 0.8185 0.3024 0.029 Uiso 1 1 calc R U . . .
C4 C 0.7507(4) 0.7051(5) 0.2395(3) 0.0240(11) Uani 1 1 d . . . . .
C5 C 0.5957(5) 0.7705(5) 0.2501(3) 0.0336(13) Uani 1 1 d . . . . .
C6 C 0.7889(5) 0.6023(5) 0.1985(3) 0.0267(12) Uani 1 1 d . . . . .
C7 C 0.9319(5) 0.5492(5) 0.1881(3) 0.0299(12) Uani 1 1 d . . . . .
H7 H 0.9548 0.4782 0.1610 0.036 Uiso 1 1 calc R U . . .
C8 C 1.0420(5) 0.6034(5) 0.2188(3) 0.0258(11) Uani 1 1 d . . . . .
H8 H 1.1392 0.5708 0.2110 0.031 Uiso 1 1 calc R U . . .
C9 C 0.6105(5) 0.4493(5) 0.2015(3) 0.0296(12) Uani 1 1 d . . . . .
C10 C 0.6445(5) 0.3899(6) 0.2719(3) 0.0360(13) Uani 1 1 d . . . . .
H10 H 0.7141 0.4217 0.2973 0.043 Uiso 1 1 calc R U . . .
C11 C 0.5715(5) 0.2807(5) 0.3040(3) 0.0356(13) Uani 1 1 d . . . . .
H11 H 0.5936 0.2399 0.3515 0.043 Uiso 1 1 calc R U . . .
C12 C 0.4666(5) 0.2307(5) 0.2671(3) 0.0295(12) Uani 1 1 d . . . . .
C13 C 0.4008(6) 0.1091(5) 0.3057(3) 0.0355(13) Uani 1 1 d . . . . .
C14 C 0.4322(5) 0.2962(5) 0.1966(3) 0.0266(12) Uani 1 1 d . . . . .
C15 C 0.3235(5) 0.2495(6) 0.1490(3) 0.0330(13) Uani 1 1 d . . . . .
C16 C 0.5034(5) 0.4057(5) 0.1644(3) 0.0296(12) Uani 1 1 d . . . . .
H16 H 0.4788 0.4499 0.1176 0.036 Uiso 1 1 calc R U . . .
C17 C 1.2306(6) 0.9895(6) 0.5072(3) 0.0494(17) Uani 1 1 d . . . . .
H17 H 1.2704 1.0674 0.4848 0.059 Uiso 1 1 calc R U . . .
C18 C 1.1382(6) 1.0027(6) 0.5654(3) 0.0548(18) Uani 1 1 d . . . . .
H18 H 1.1191 1.0876 0.5820 0.066 Uiso 1 1 calc R U . . .
C19 C 1.0768(6) 0.8923(7) 0.5975(3) 0.0503(16) Uani 1 1 d . . . . .
H19 H 1.0115 0.9020 0.6348 0.060 Uiso 1 1 calc R U . . .
C20 C 1.1111(5) 0.7632(6) 0.5748(3) 0.0370(13) Uani 1 1 d . . . . .
C21 C 1.2079(5) 0.7566(5) 0.5164(3) 0.0300(12) Uani 1 1 d . . . . .
C22 C 1.0545(6) 0.6389(7) 0.6065(3) 0.0522(17) Uani 1 1 d . . . . .
H22 H 0.9867 0.6428 0.6431 0.063 Uiso 1 1 calc R U . . .
C23 C 1.0975(6) 0.5181(7) 0.5842(3) 0.0512(17) Uani 1 1 d . . . . .
H23 H 1.0588 0.4393 0.6061 0.061 Uiso 1 1 calc R U . . .
C24 C 1.2010(6) 0.5038(6) 0.5278(3) 0.0412(14) Uani 1 1 d . . . . .
C25 C 1.2526(5) 0.6253(5) 0.4923(3) 0.0314(12) Uani 1 1 d . . . . .
C26 C 1.2566(7) 0.3773(7) 0.5062(4) 0.065(2) Uani 1 1 d . . . . .
H26 H 1.2305 0.2937 0.5303 0.078 Uiso 1 1 calc R U . . .
C27 C 1.3485(7) 0.3768(7) 0.4501(4) 0.067(2) Uani 1 1 d . . . . .
H27 H 1.3849 0.2928 0.4351 0.080 Uiso 1 1 calc R U . . .
C28 C 1.3886(6) 0.5017(6) 0.4149(4) 0.0521(17) Uani 1 1 d . . . . .
H28 H 1.4497 0.4996 0.3755 0.063 Uiso 1 1 calc R U . . .
C29 C 0.9678(6) 1.0887(6) 0.1856(3) 0.0464(16) Uani 1 1 d . . . . .
H29 H 1.0073 1.1384 0.2164 0.056 Uiso 1 1 calc R U . . .
C30 C 0.8171(7) 1.1112(7) 0.1751(4) 0.064(2) Uani 1 1 d . . . . .
H30 H 0.7575 1.1723 0.1996 0.076 Uiso 1 1 calc R U . . .
C31 C 0.7593(6) 1.0424(7) 0.1288(4) 0.066(2) Uani 1 1 d . . . . .
H31 H 0.6593 1.0579 0.1204 0.080 Uiso 1 1 calc R U . . .
C32 C 0.8482(6) 0.9488(7) 0.0936(3) 0.0510(17) Uani 1 1 d . . . . .
C33 C 0.9991(5) 0.9315(5) 0.1069(3) 0.0354(13) Uani 1 1 d . . . . .
C34 C 0.7965(8) 0.8716(9) 0.0430(4) 0.076(2) Uani 1 1 d . . . . .
H34 H 0.6975 0.8837 0.0323 0.091 Uiso 1 1 calc R U . . .
C35 C 0.8878(9) 0.7833(9) 0.0112(4) 0.078(3) Uani 1 1 d . . . . .
H35 H 0.8506 0.7354 -0.0212 0.094 Uiso 1 1 calc R U . . .
C36 C 1.0400(8) 0.7595(7) 0.0251(3) 0.0581(18) Uani 1 1 d . . . . .
C37 C 1.0980(6) 0.8356(6) 0.0724(3) 0.0382(14) Uani 1 1 d . . . . .
C38 C 1.1382(12) 0.6683(8) -0.0064(4) 0.087(3) Uani 1 1 d . . . . .
H38 H 1.1052 0.6176 -0.0386 0.104 Uiso 1 1 calc R U . . .
C39 C 1.2806(11) 0.6522(8) 0.0091(4) 0.087(3) Uani 1 1 d . . . . .
H39 H 1.3456 0.5884 -0.0112 0.104 Uiso 1 1 calc R U . . .
C40 C 1.3313(7) 0.7310(6) 0.0556(4) 0.065(2) Uani 1 1 d . . . . .
H40 H 1.4308 0.7205 0.0649 0.078 Uiso 1 1 calc R U . . .

loop_
_atom_site_aniso_label
_atom_site_aniso_U_11
_atom_site_aniso_U_22
_atom_site_aniso_U_33
_atom_site_aniso_U_23
_atom_site_aniso_U_13
_atom_site_aniso_U_12
Cd1 0.0261(2) 0.0311(2) 0.0276(2) -0.00615(18) 0.00272(16) -0.01285(16)
Cd2 0.0245(2) 0.0350(2) 0.0341(2) -0.00666(19) -0.00303(17) -0.00801(16)
N1 0.045(3) 0.031(3) 0.031(3) -0.012(2) 0.005(2) -0.015(2)
N2 0.045(3) 0.031(3) 0.039(3) -0.010(2) 0.009(2) -0.010(2)
N3 0.029(2) 0.032(3) 0.034(3) -0.002(2) 0.002(2) -0.0034(19)
N4 0.053(3) 0.031(3) 0.031(3) -0.007(2) 0.002(2) -0.003(2)
O1 0.0300(19) 0.056(3) 0.043(3) -0.029(2) -0.0008(17) -0.0107(17)
O2 0.0214(17) 0.041(2) 0.037(2) -0.0068(19) 0.0013(16) -0.0149(15)
O3 0.027(2) 0.073(3) 0.046(3) -0.017(2) 0.0048(19) -0.0072(18)
O4 0.0246(19) 0.064(3) 0.046(3) 0.006(2) -0.0049(19) -0.0032(18)
O5 0.042(2) 0.039(2) 0.033(2) 0.0015(19) -0.0060(17) -0.0263(17)
O6 0.078(3) 0.050(3) 0.035(3) 0.003(2) -0.008(2) -0.040(2)
O7 0.043(2) 0.038(2) 0.041(2) -0.009(2) -0.0009(18) -0.0255(17)
O8 0.036(2) 0.058(3) 0.086(4) -0.023(3) -0.021(2) -0.002(2)
O9 0.043(2) 0.041(2) 0.034(2) -0.013(2) -0.0004(17) -0.0167(17)
C1 0.022(3) 0.020(3) 0.037(3) -0.002(2) -0.004(2) -0.004(2)
C2 0.021(2) 0.021(3) 0.024(3) 0.000(2) 0.003(2) -0.0081(19)
C3 0.026(3) 0.026(3) 0.023(3) -0.003(2) 0.003(2) -0.010(2)
C4 0.020(2) 0.029(3) 0.023(3) 0.002(2) 0.001(2) -0.008(2)
C5 0.022(3) 0.036(3) 0.044(4) -0.005(3) 0.002(3) -0.014(2)
C6 0.025(3) 0.028(3) 0.028(3) 0.002(2) -0.005(2) -0.017(2)
C7 0.030(3) 0.031(3) 0.031(3) -0.011(3) -0.001(2) -0.007(2)
C8 0.018(2) 0.030(3) 0.029(3) -0.002(2) 0.003(2) -0.004(2)
C9 0.032(3) 0.025(3) 0.035(3) -0.008(3) -0.001(2) -0.014(2)
C10 0.040(3) 0.043(4) 0.032(3) -0.010(3) -0.007(3) -0.022(3)
C11 0.040(3) 0.043(3) 0.027(3) -0.005(3) 0.000(2) -0.018(3)
C12 0.030(3) 0.029(3) 0.035(3) -0.012(3) 0.004(2) -0.015(2)
C13 0.046(3) 0.028(3) 0.036(4) -0.006(3) 0.005(3) -0.017(3)
C14 0.025(3) 0.019(3) 0.038(3) -0.006(2) -0.001(2) -0.008(2)
C15 0.032(3) 0.037(3) 0.033(3) -0.003(3) -0.003(3) -0.016(3)
C16 0.036(3) 0.026(3) 0.028(3) 0.001(2) -0.009(2) -0.012(2)
C17 0.062(4) 0.044(4) 0.049(4) -0.017(3) 0.011(3) -0.019(3)
C18 0.077(4) 0.049(4) 0.041(4) -0.020(4) 0.012(3) -0.005(3)
C19 0.050(4) 0.071(5) 0.028(4) -0.011(3) 0.009(3) -0.002(3)
C20 0.035(3) 0.052(4) 0.023(3) -0.003(3) 0.000(2) -0.010(3)
C21 0.028(3) 0.039(3) 0.024(3) -0.005(3) -0.004(2) -0.009(2)
C22 0.049(4) 0.079(5) 0.027(3) 0.004(4) 0.004(3) -0.022(3)
C23 0.056(4) 0.057(4) 0.039(4) 0.013(3) 0.002(3) -0.027(3)
C24 0.047(3) 0.037(3) 0.037(4) 0.002(3) -0.002(3) -0.011(3)
C25 0.034(3) 0.035(3) 0.024(3) -0.001(3) -0.005(2) -0.007(2)
C26 0.094(5) 0.038(4) 0.065(5) 0.000(4) 0.001(4) -0.023(4)
C27 0.093(5) 0.036(4) 0.073(6) -0.017(4) 0.008(4) -0.007(4)
C28 0.063(4) 0.039(4) 0.054(4) -0.010(3) 0.011(3) -0.006(3)
C29 0.043(3) 0.043(4) 0.050(4) -0.003(3) 0.008(3) -0.003(3)
C30 0.045(4) 0.050(4) 0.087(6) 0.000(4) 0.016(4) 0.005(3)
C31 0.031(3) 0.064(5) 0.089(6) 0.031(4) -0.002(4) -0.007(3)
C32 0.041(3) 0.056(4) 0.051(4) 0.023(3) -0.021(3) -0.025(3)
C33 0.039(3) 0.034(3) 0.033(3) 0.008(3) -0.010(3) -0.019(3)
C34 0.069(5) 0.096(7) 0.062(6) 0.029(5) -0.037(4) -0.054(5)
C35 0.114(7) 0.088(6) 0.042(5) 0.010(4) -0.037(5) -0.067(5)
C36 0.108(6) 0.044(4) 0.029(4) 0.001(3) -0.013(4) -0.039(4)
C37 0.060(4) 0.035(3) 0.024(3) -0.003(3) -0.006(3) -0.023(3)
C38 0.180(9) 0.052(5) 0.036(4) -0.013(4) -0.015(6) -0.034(6)
C39 0.160(8) 0.055(5) 0.041(5) -0.025(4) 0.004(6) 0.014(5)
C40 0.086(5) 0.047(4) 0.055(5) -0.005(4) 0.012(4) 0.009(4)

loop_
_atom_type_symbol
_atom_type_description
_atom_type_scat_dispersion_real
_atom_type_scat_dispersion_imag
_atom_type_scat_source
C C 0.0033 0.0016 'International Tables Vol C Tables 4.2.6.8 and 6.1.1.4'
H H 0.0000 0.0000 'International Tables Vol C Tables 4.2.6.8 and 6.1.1.4'
N N 0.0061 0.0033 'International Tables Vol C Tables 4.2.6.8 and 6.1.1.4'
O O 0.0106 0.0060 'International Tables Vol C Tables 4.2.6.8 and 6.1.1.4'
Cd Cd -0.8075 1.2024 'International Tables Vol C Tables 4.2.6.8 and 6.1.1.4'

loop_
_geom_angle_atom_site_label_1
_geom_angle_atom_site_label_2
_geom_angle_atom_site_label_3
_geom_angle
_geom_angle_site_symmetry_1
_geom_angle_site_symmetry_3
_geom_angle_publ_flag
O3 Cd1 N2 91.37(14) 1_655 . ?
O3 Cd1 O6 86.54(13) 1_655 1_665 ?
N2 Cd1 O6 140.51(15) . 1_665 ?
O3 Cd1 N1 136.99(15) 1_655 . ?
N2 Cd1 N1 70.14(14) . . ?
O6 Cd1 N1 84.89(13) 1_665 . ?
O3 Cd1 O2 81.80(12) 1_655 . ?
N2 Cd1 O2 87.00(13) . . ?
O6 Cd1 O2 131.41(13) 1_665 . ?
N1 Cd1 O2 132.87(11) . . ?
O3 Cd1 O7 91.94(13) 1_655 1_665 ?
N2 Cd1 O7 164.93(13) . 1_665 ?
O6 Cd1 O7 54.41(13) 1_665 1_665 ?
N1 Cd1 O7 116.06(13) . 1_665 ?
O2 Cd1 O7 78.94(11) . 1_665 ?
O3 Cd1 O1 134.80(12) 1_655 . ?
N2 Cd1 O1 79.35(14) . . ?
O6 Cd1 O1 127.55(13) 1_665 . ?
N1 Cd1 O1 81.09(13) . . ?
O2 Cd1 O1 53.83(10) . . ?
O7 Cd1 O1 87.92(12) 1_665 . ?
O3 Cd1 C13 84.87(14) 1_655 1_665 ?
N2 Cd1 C13 167.21(17) . 1_665 ?
O6 Cd1 C13 27.19(15) 1_665 1_665 ?
N1 Cd1 C13 104.59(15) . 1_665 ?
O2 Cd1 C13 104.50(14) . 1_665 ?
O7 Cd1 C13 27.83(14) 1_665 1_665 ?
O1 Cd1 C13 111.85(15) . 1_665 ?
O4 Cd2 O9 97.36(13) 1_655 1_665 ?
O4 Cd2 N3 161.55(14) 1_655 . ?
O9 Cd2 N3 99.18(13) 1_665 . ?
O4 Cd2 N4 94.63(15) 1_655 . ?
O9 Cd2 N4 109.05(14) 1_665 . ?
N3 Cd2 N4 72.24(15) . . ?
O4 Cd2 O7 96.22(14) 1_655 1_665 ?
O9 Cd2 O7 80.59(12) 1_665 1_665 ?
N3 Cd2 O7 94.51(13) . 1_665 ?
N4 Cd2 O7 164.43(12) . 1_665 ?
O4 Cd2 O2 80.13(12) 1_655 . ?
O9 Cd2 O2 160.81(12) 1_665 . ?
N3 Cd2 O2 86.84(12) . . ?
N4 Cd2 O2 90.13(13) . . ?
O7 Cd2 O2 80.79(11) 1_665 . ?
C17 N1 C21 118.5(4) . . ?
C17 N1 Cd1 125.7(4) . . ?
C21 N1 Cd1 112.9(3) . . ?
C28 N2 C25 118.0(5) . . ?
C28 N2 Cd1 126.3(4) . . ?
C25 N2 Cd1 113.4(3) . . ?
C29 N3 C33 118.2(4) . . ?
C29 N3 Cd2 126.0(4) . . ?
C33 N3 Cd2 115.8(3) . . ?
C40 N4 C37 117.8(5) . . ?
C40 N4 Cd2 126.4(4) . . ?
C37 N4 Cd2 115.5(3) . . ?
C1 O1 Cd1 91.0(3) . . ?
C1 O2 Cd1 92.0(3) . . ?
C1 O2 Cd2 119.8(3) . . ?
Cd1 O2 Cd2 95.61(10) . . ?
C5 O3 Cd1 132.4(4) . 1_455 ?
C5 O4 Cd2 133.4(3) . 1_455 ?
C9 O5 C6 117.2(4) . . ?
C13 O6 Cd1 93.3(3) . 1_445 ?
C13 O7 Cd2 134.4(3) . 1_445 ?
C13 O7 Cd1 88.4(3) . 1_445 ?
Cd2 O7 Cd1 96.25(12) 1_445 1_445 ?
C15 O9 Cd2 114.3(3) . 1_445 ?
O1 C1 O2 122.8(4) . . ?
O1 C1 C2 119.2(4) . . ?
O2 C1 C2 118.0(4) . . ?
C3 C2 C8 119.7(4) . . ?
C3 C2 C1 119.0(4) . . ?
C8 C2 C1 121.3(4) . . ?
C2 C3 C4 121.4(4) . . ?
C2 C3 H3 119.3 . . ?
C4 C3 H3 119.3 . . ?
C6 C4 C3 117.9(4) . . ?
C6 C4 C5 124.0(4) . . ?
C3 C4 C5 118.1(4) . . ?
O4 C5 O3 128.5(5) . . ?
O4 C5 C4 116.3(5) . . ?
O3 C5 C4 115.1(5) . . ?
C4 C6 C7 122.2(4) . . ?
C4 C6 O5 120.4(4) . . ?
C7 C6 O5 117.4(4) . . ?
C6 C7 C8 119.1(4) . . ?
C6 C7 H7 120.5 . . ?
C8 C7 H7 120.5 . . ?
C2 C8 C7 119.7(4) . . ?
C2 C8 H8 120.2 . . ?
C7 C8 H8 120.2 . . ?
C10 C9 C16 121.0(4) . . ?
C10 C9 O5 123.8(4) . . ?
C16 C9 O5 115.2(5) . . ?
C9 C10 C11 118.2(5) . . ?
C9 C10 H10 120.9 . . ?
C11 C10 H10 120.9 . . ?
C12 C11 C10 122.1(5) . . ?
C12 C11 H11 118.9 . . ?
C10 C11 H11 118.9 . . ?
C14 C12 C11 117.9(4) . . ?
C14 C12 C13 124.6(4) . . ?
C11 C12 C13 117.5(5) . . ?
O6 C13 O7 121.2(5) . . ?
O6 C13 C12 119.0(5) . . ?
O7 C13 C12 119.8(5) . . ?
O6 C13 Cd1 59.5(3) . 1_445 ?
O7 C13 Cd1 63.8(3) . 1_445 ?
C12 C13 Cd1 164.7(3) . 1_445 ?
C16 C14 C12 120.3(4) . . ?
C16 C14 C15 116.0(5) . . ?
C12 C14 C15 123.6(4) . . ?
O8 C15 O9 127.2(5) . . ?
O8 C15 C14 118.1(5) . . ?
O9 C15 C14 114.7(4) . . ?
C9 C16 C14 120.3(5) . . ?
C9 C16 H16 119.8 . . ?
C14 C16 H16 119.8 . . ?
N1 C17 C18 122.4(5) . . ?
N1 C17 H17 118.8 . . ?
C18 C17 H17 118.8 . . ?
C19 C18 C17 119.9(5) . . ?
C19 C18 H18 120.1 . . ?
C17 C18 H18 120.1 . . ?
C18 C19 C20 119.9(5) . . ?
C18 C19 H19 120.0 . . ?
C20 C19 H19 120.0 . . ?
C19 C20 C21 117.2(5) . . ?
C19 C20 C22 124.2(5) . . ?
C21 C20 C22 118.6(5) . . ?
N1 C21 C20 122.1(5) . . ?
N1 C21 C25 118.0(4) . . ?
C20 C21 C25 119.9(5) . . ?
C23 C22 C20 120.8(5) . . ?
C23 C22 H22 119.6 . . ?
C20 C22 H22 119.6 . . ?
C22 C23 C24 122.9(5) . . ?
C22 C23 H23 118.6 . . ?
C24 C23 H23 118.6 . . ?
C26 C24 C25 117.3(5) . . ?
C26 C24 C23 124.7(5) . . ?
C25 C24 C23 118.0(5) . . ?
N2 C25 C24 122.3(5) . . ?
N2 C25 C21 118.1(4) . . ?
C24 C25 C21 119.5(4) . . ?
C27 C26 C24 119.7(6) . . ?
C27 C26 H26 120.2 . . ?
C24 C26 H26 120.2 . . ?
C26 C27 C28 119.9(6) . . ?
C26 C27 H27 120.1 . . ?
C28 C27 H27 120.1 . . ?
N2 C28 C27 122.6(5) . . ?
N2 C28 H28 118.7 . . ?
C27 C28 H28 118.7 . . ?
N3 C29 C30 123.3(6) . . ?
N3 C29 H29 118.3 . . ?
C30 C29 H29 118.3 . . ?
C31 C30 C29 118.7(6) . . ?
C31 C30 H30 120.6 . . ?
C29 C30 H30 120.6 . . ?
C30 C31 C32 120.5(6) . . ?
C30 C31 H31 119.7 . . ?
C32 C31 H31 119.7 . . ?
C31 C32 C33 117.5(6) . . ?
C31 C32 C34 124.4(6) . . ?
C33 C32 C34 118.0(6) . . ?
N3 C33 C32 121.7(5) . . ?
N3 C33 C37 117.7(4) . . ?
C32 C33 C37 120.6(5) . . ?
C35 C34 C32 121.3(7) . . ?
C35 C34 H34 119.4 . . ?
C32 C34 H34 119.4 . . ?
C34 C35 C36 122.3(7) . . ?
C34 C35 H35 118.8 . . ?
C36 C35 H35 118.8 . . ?
C38 C36 C35 124.1(7) . . ?
C38 C36 C37 116.8(7) . . ?
C35 C36 C37 119.1(6) . . ?
N4 C37 C36 122.8(5) . . ?
N4 C37 C33 118.6(4) . . ?
C36 C37 C33 118.6(5) . . ?
C39 C38 C36 120.6(7) . . ?
C39 C38 H38 119.7 . . ?
C36 C38 H38 119.7 . . ?
C38 C39 C40 120.0(7) . . ?
C38 C39 H39 120.0 . . ?
C40 C39 H39 120.0 . . ?
N4 C40 C39 122.0(7) . . ?
N4 C40 H40 119.0 . . ?
C39 C40 H40 119.0 . . ?

loop_
_geom_bond_atom_site_label_1
_geom_bond_atom_site_label_2
_geom_bond_distance
_geom_bond_site_symmetry_2
_geom_bond_publ_flag
Cd1 O3 2.256(3) 1_655 ?
Cd1 N2 2.356(4) . ?
Cd1 O6 2.362(3) 1_665 ?
Cd1 N1 2.365(4) . ?
Cd1 O2 2.423(3) . ?
Cd1 O7 2.456(4) 1_665 ?
Cd1 O1 2.463(3) . ?
Cd1 C13 2.736(5) 1_665 ?
Cd2 O4 2.204(3) 1_655 ?
Cd2 O9 2.217(3) 1_665 ?
Cd2 N3 2.301(4) . ?
Cd2 N4 2.316(4) . ?
Cd2 O7 2.363(3) 1_665 ?
Cd2 O2 2.422(3) . ?
N1 C17 1.321(6) . ?
N1 C21 1.353(6) . ?
N2 C28 1.326(6) . ?
N2 C25 1.357(6) . ?
N3 C29 1.315(6) . ?
N3 C33 1.366(6) . ?
N4 C40 1.337(6) . ?
N4 C37 1.347(6) . ?
O1 C1 1.243(5) . ?
O2 C1 1.276(5) . ?
O3 C5 1.265(6) . ?
O3 Cd1 2.256(3) 1_455 ?
O4 C5 1.249(7) . ?
O4 Cd2 2.204(3) 1_455 ?
O5 C9 1.383(5) . ?
O5 C6 1.412(5) . ?
O6 C13 1.252(7) . ?
O6 Cd1 2.362(3) 1_445 ?
O7 C13 1.278(6) . ?
O7 Cd2 2.363(3) 1_445 ?
O7 Cd1 2.456(4) 1_445 ?
O8 C15 1.218(6) . ?
O9 C15 1.282(5) . ?
O9 Cd2 2.217(3) 1_445 ?
C1 C2 1.504(6) . ?
C2 C3 1.379(5) . ?
C2 C8 1.381(6) . ?
C3 C4 1.385(6) . ?
C3 H3 0.9300 . ?
C4 C6 1.374(6) . ?
C4 C5 1.512(6) . ?
C6 C7 1.377(6) . ?
C7 C8 1.393(6) . ?
C7 H7 0.9300 . ?
C8 H8 0.9300 . ?
C9 C10 1.377(7) . ?
C9 C16 1.382(6) . ?
C10 C11 1.397(6) . ?
C10 H10 0.9300 . ?
C11 C12 1.396(6) . ?
C11 H11 0.9300 . ?
C12 C14 1.394(7) . ?
C12 C13 1.492(6) . ?
C13 Cd1 2.736(5) 1_445 ?
C14 C16 1.390(6) . ?
C14 C15 1.529(7) . ?
C16 H16 0.9300 . ?
C17 C18 1.396(7) . ?
C17 H17 0.9300 . ?
C18 C19 1.345(7) . ?
C18 H18 0.9300 . ?
C19 C20 1.394(7) . ?
C19 H19 0.9300 . ?
C20 C21 1.416(6) . ?
C20 C22 1.432(7) . ?
C21 C25 1.438(6) . ?
C22 C23 1.326(8) . ?
C22 H22 0.9300 . ?
C23 C24 1.434(7) . ?
C23 H23 0.9300 . ?
C24 C26 1.394(7) . ?
C24 C25 1.407(7) . ?
C26 C27 1.349(8) . ?
C26 H26 0.9300 . ?
C27 C28 1.388(8) . ?
C27 H27 0.9300 . ?
C28 H28 0.9300 . ?
C29 C30 1.396(8) . ?
C29 H29 0.9300 . ?
C30 C31 1.351(9) . ?
C30 H30 0.9300 . ?
C31 C32 1.389(8) . ?
C31 H31 0.9300 . ?
C32 C33 1.408(7) . ?
C32 C34 1.443(9) . ?
C33 C37 1.442(7) . ?
C34 C35 1.330(9) . ?
C34 H34 0.9300 . ?
C35 C36 1.419(9) . ?
C35 H35 0.9300 . ?
C36 C38 1.381(9) . ?
C36 C37 1.414(7) . ?
C38 C39 1.339(10) . ?
C38 H38 0.9300 . ?
C39 C40 1.391(9) . ?
C39 H39 0.9300 . ?
C40 H40 0.9300 . ?

loop_
_geom_hbond_atom_site_label_D
_geom_hbond_atom_site_label_H
_geom_hbond_atom_site_label_A
_geom_hbond_distance_DH
_geom_hbond_distance_HA
_geom_hbond_distance_DA
_geom_hbond_angle_DHA
_geom_hbond_site_symmetry_A
C18 H18 O1 0.93 2.46 3.140(6) 129.6 2_776
C7 H7 O8 0.93 2.65 3.350(6) 132.3 1_655

loop_
_geom_torsion_atom_site_label_1
_geom_torsion_atom_site_label_2
_geom_torsion_atom_site_label_3
_geom_torsion_atom_site_label_4
_geom_torsion
_geom_torsion_site_symmetry_1
_geom_torsion_site_symmetry_2
_geom_torsion_site_symmetry_3
_geom_torsion_site_symmetry_4
_geom_torsion_publ_flag
Cd1 O1 C1 O2 -6.2(5) . . . . ?
Cd1 O1 C1 C2 173.4(4) . . . . ?
Cd1 O2 C1 O1 6.3(5) . . . . ?
Cd2 O2 C1 O1 -91.4(5) . . . . ?
Cd1 O2 C1 C2 -173.3(4) . . . . ?
Cd2 O2 C1 C2 89.0(4) . . . . ?
O1 C1 C2 C3 22.8(7) . . . . ?
O2 C1 C2 C3 -157.5(4) . . . . ?
O1 C1 C2 C8 -156.2(5) . . . . ?
O2 C1 C2 C8 23.4(7) . . . . ?
C8 C2 C3 C4 -3.1(7) . . . . ?
C1 C2 C3 C4 177.8(4) . . . . ?
C2 C3 C4 C6 3.8(7) . . . . ?
C2 C3 C4 C5 -175.3(4) . . . . ?
Cd2 O4 C5 O3 2.6(9) 1_455 . . . ?
Cd2 O4 C5 C4 -173.7(3) 1_455 . . . ?
Cd1 O3 C5 O4 5.6(9) 1_455 . . . ?
Cd1 O3 C5 C4 -178.0(3) 1_455 . . . ?
C6 C4 C5 O4 -54.4(7) . . . . ?
C3 C4 C5 O4 124.6(5) . . . . ?
C6 C4 C5 O3 128.8(5) . . . . ?
C3 C4 C5 O3 -52.2(6) . . . . ?
C3 C4 C6 C7 -1.5(7) . . . . ?
C5 C4 C6 C7 177.5(5) . . . . ?
C3 C4 C6 O5 -178.3(4) . . . . ?
C5 C4 C6 O5 0.7(7) . . . . ?
C9 O5 C6 C4 -83.3(6) . . . . ?
C9 O5 C6 C7 99.7(5) . . . . ?
C4 C6 C7 C8 -1.4(7) . . . . ?
O5 C6 C7 C8 175.5(4) . . . . ?
C3 C2 C8 C7 0.1(7) . . . . ?
C1 C2 C8 C7 179.2(4) . . . . ?
C6 C7 C8 C2 2.1(7) . . . . ?
C6 O5 C9 C10 -3.2(7) . . . . ?
C6 O5 C9 C16 178.5(4) . . . . ?
C16 C9 C10 C11 2.4(8) . . . . ?
O5 C9 C10 C11 -175.9(4) . . . . ?
C9 C10 C11 C12 0.1(7) . . . . ?
C10 C11 C12 C14 -1.9(7) . . . . ?
C10 C11 C12 C13 177.2(4) . . . . ?
Cd1 O6 C13 O7 17.3(5) 1_445 . . . ?
Cd1 O6 C13 C12 -162.5(4) 1_445 . . . ?
Cd2 O7 C13 O6 -113.7(5) 1_445 . . . ?
Cd1 O7 C13 O6 -16.6(5) 1_445 . . . ?
Cd2 O7 C13 C12 66.0(7) 1_445 . . . ?
Cd1 O7 C13 C12 163.2(4) 1_445 . . . ?
Cd2 O7 C13 Cd1 -97.2(4) 1_445 . . 1_445 ?
C14 C12 C13 O6 178.5(5) . . . . ?
C11 C12 C13 O6 -0.5(7) . . . . ?
C14 C12 C13 O7 -1.2(7) . . . . ?
C11 C12 C13 O7 179.8(4) . . . . ?
C14 C12 C13 Cd1 98.5(15) . . . 1_445 ?
C11 C12 C13 Cd1 -80.5(16) . . . 1_445 ?
C11 C12 C14 C16 1.3(7) . . . . ?
C13 C12 C14 C16 -177.7(4) . . . . ?
C11 C12 C14 C15 177.8(4) . . . . ?
C13 C12 C14 C15 -1.2(7) . . . . ?
Cd2 O9 C15 O8 -80.9(6) 1_445 . . . ?
Cd2 O9 C15 C14 102.3(4) 1_445 . . . ?
C16 C14 C15 O8 -79.6(6) . . . . ?
C12 C14 C15 O8 103.7(6) . . . . ?
C16 C14 C15 O9 97.5(5) . . . . ?
C12 C14 C15 O9 -79.1(6) . . . . ?
C10 C9 C16 C14 -2.9(7) . . . . ?
O5 C9 C16 C14 175.5(4) . . . . ?
C12 C14 C16 C9 1.0(7) . . . . ?
C15 C14 C16 C9 -175.7(4) . . . . ?
C21 N1 C17 C18 -1.5(9) . . . . ?
Cd1 N1 C17 C18 157.9(5) . . . . ?
N1 C17 C18 C19 -1.5(10) . . . . ?
C17 C18 C19 C20 3.1(10) . . . . ?
C18 C19 C20 C21 -1.8(9) . . . . ?
C18 C19 C20 C22 178.5(6) . . . . ?
C17 N1 C21 C20 2.8(8) . . . . ?
Cd1 N1 C21 C20 -159.0(4) . . . . ?
C17 N1 C21 C25 -175.8(5) . . . . ?
Cd1 N1 C21 C25 22.3(6) . . . . ?
C19 C20 C21 N1 -1.2(8) . . . . ?
C22 C20 C21 N1 178.6(5) . . . . ?
C19 C20 C21 C25 177.4(5) . . . . ?
C22 C20 C21 C25 -2.9(8) . . . . ?
C19 C20 C22 C23 -176.8(6) . . . . ?
C21 C20 C22 C23 3.5(9) . . . . ?
C20 C22 C23 C24 -0.3(10) . . . . ?
C22 C23 C24 C26 175.4(7) . . . . ?
C22 C23 C24 C25 -3.5(9) . . . . ?
C28 N2 C25 C24 -3.0(8) . . . . ?
Cd1 N2 C25 C24 161.0(4) . . . . ?
C28 N2 C25 C21 177.5(5) . . . . ?
Cd1 N2 C25 C21 -18.6(6) . . . . ?
C26 C24 C25 N2 5.5(8) . . . . ?
C23 C24 C25 N2 -175.6(5) . . . . ?
C26 C24 C25 C21 -175.0(6) . . . . ?
C23 C24 C25 C21 4.0(8) . . . . ?
N1 C21 C25 N2 -2.6(7) . . . . ?
C20 C21 C25 N2 178.7(5) . . . . ?
N1 C21 C25 C24 177.8(5) . . . . ?
C20 C21 C25 C24 -0.9(8) . . . . ?
C25 C24 C26 C27 -4.2(10) . . . . ?
C23 C24 C26 C27 176.9(6) . . . . ?
C24 C26 C27 C28 0.8(11) . . . . ?
C25 N2 C28 C27 -0.8(9) . . . . ?
Cd1 N2 C28 C27 -162.4(5) . . . . ?
C26 C27 C28 N2 1.9(11) . . . . ?
C33 N3 C29 C30 2.3(8) . . . . ?
Cd2 N3 C29 C30 -175.0(4) . . . . ?
N3 C29 C30 C31 -1.9(9) . . . . ?
C29 C30 C31 C32 1.4(10) . . . . ?
C30 C31 C32 C33 -1.4(9) . . . . ?
C30 C31 C32 C34 -179.6(6) . . . . ?
C29 N3 C33 C32 -2.2(7) . . . . ?
Cd2 N3 C33 C32 175.4(4) . . . . ?
C29 N3 C33 C37 179.8(5) . . . . ?
Cd2 N3 C33 C37 -2.6(6) . . . . ?
C31 C32 C33 N3 1.7(8) . . . . ?
C34 C32 C33 N3 -179.9(5) . . . . ?
C31 C32 C33 C37 179.7(5) . . . . ?
C34 C32 C33 C37 -1.9(8) . . . . ?
C31 C32 C34 C35 -179.9(7) . . . . ?
C33 C32 C34 C35 1.9(10) . . . . ?
C32 C34 C35 C36 0.1(11) . . . . ?
C34 C35 C36 C38 179.7(7) . . . . ?
C34 C35 C36 C37 -2.2(10) . . . . ?
C40 N4 C37 C36 0.1(8) . . . . ?
Cd2 N4 C37 C36 -174.8(4) . . . . ?
C40 N4 C37 C33 179.3(5) . . . . ?
Cd2 N4 C37 C33 4.4(6) . . . . ?
C38 C36 C37 N4 -0.4(8) . . . . ?
C35 C36 C37 N4 -178.7(5) . . . . ?
C38 C36 C37 C33 -179.6(5) . . . . ?
C35 C36 C37 C33 2.1(8) . . . . ?
N3 C33 C37 N4 -1.2(7) . . . . ?
C32 C33 C37 N4 -179.3(5) . . . . ?
N3 C33 C37 C36 178.0(5) . . . . ?
C32 C33 C37 C36 0.0(7) . . . . ?
C35 C36 C38 C39 179.5(7) . . . . ?
C37 C36 C38 C39 1.4(10) . . . . ?
C36 C38 C39 C40 -2.0(12) . . . . ?
C37 N4 C40 C39 -0.7(9) . . . . ?
Cd2 N4 C40 C39 173.6(5) . . . . ?
C38 C39 C40 N4 1.7(11) . . . . ?
